data_4310044
loop_
_publ_author_name
'Nicolas Br\'efuel'
'Christine Lepetit'
'Sergiu Shova'
'Fran\,coise Dahan'
'Jean-Pierre Tuchagues'

_publ_section_title
;
Complexation to FeII, NiII, and ZnII of Multidentate Ligands Resulting from
Condensation of 2-Pyridinecarboxaldehyde with \a,\w-Triamines: Selective
Imidazolidine/Hexahydropyrimidine Ring Opening Revisited
;
_journal_name_full 'Inorganic Chemistry'
_journal_page_first 8916
_journal_page_last 8928
_journal_paper_doi 10.1021/ic050791b
_journal_volume 44
_journal_year 2005
_chemical_formula_moiety 'C18 H19 Fe N7 S2'
_chemical_formula_sum 'C18 H19 Fe N7 S2'
_chemical_formula_weight 453.37
_chemical_name_systematic
; 
 ? 
;
_space_group_IT_number 9
_symmetry_cell_setting monoclinic
_symmetry_space_group_name_Hall 'C -2yc'
_symmetry_space_group_name_H-M 'C 1 c 1'
_atom_sites_solution_hydrogens geom
_atom_sites_solution_primary direct
_atom_sites_solution_secondary difmap
_audit_creation_method SHELXL-97
_cell_angle_alpha 90.00
_cell_angle_beta 112.213(13)
_cell_angle_gamma 90.00
_cell_formula_units_Z 4
_cell_length_a 13.5853(17)
_cell_length_b 13.1522(10)
_cell_length_c 13.0116(15)
_cell_measurement_reflns_used 7998
_cell_measurement_temperature 180(2)
_cell_measurement_theta_max 51.9
_cell_measurement_theta_min 6.1
_cell_volume 2152.3(4)
_computing_cell_refinement 'STOE-IPDS software (Stoe, 2.93, 1997)'
_computing_data_collection 'STOE-IPDS software (Stoe, 2.93, 1997)'
_computing_data_reduction 'XRED (Stoe, 1.08, 1996)'
_computing_molecular_graphics 'ZORTEP (Zsolnai, 1996)'
_computing_publication_material 'SHELXL-97 (Sheldrick, 1997)'
_computing_structure_refinement 'SHELXL-97 (Sheldrick, 1997)'
_computing_structure_solution 'SHELXS-97 (Sheldrick, 1990)'
_diffrn_ambient_temperature 180(2)
_diffrn_measured_fraction_theta_full 0.934
_diffrn_measured_fraction_theta_max 0.964
_diffrn_measurement_device_type STOE-IPDS
_diffrn_measurement_method 'Imaging Plate Detector System'
_diffrn_radiation_monochromator graphite
_diffrn_radiation_source 'fine-focus sealed tube'
_diffrn_radiation_type MoK\a
_diffrn_radiation_wavelength 0.71073
_diffrn_reflns_av_R_equivalents 0.0159
_diffrn_reflns_av_sigmaI/netI 0.0139
_diffrn_reflns_limit_h_max 16
_diffrn_reflns_limit_h_min -16
_diffrn_reflns_limit_k_max 16
_diffrn_reflns_limit_k_min -16
_diffrn_reflns_limit_l_max 14
_diffrn_reflns_limit_l_min -15
_diffrn_reflns_number 9389
_diffrn_reflns_theta_full 26.03
_diffrn_reflns_theta_max 26.03
_diffrn_reflns_theta_min 4.34
_diffrn_standards_decay_% 0
_diffrn_standards_interval_count 0
_diffrn_standards_interval_time 0
_diffrn_standards_number 0
_exptl_absorpt_coefficient_mu 0.913
_exptl_absorpt_correction_T_max 0.8386
_exptl_absorpt_correction_T_min 0.7116
_exptl_absorpt_correction_type multi-scan
_exptl_absorpt_process_details 'c.f. r.h. blessing, acta cryst. (1995), a51, 33-38'
_exptl_crystal_colour Dark-Red
_exptl_crystal_density_diffrn 1.399
_exptl_crystal_density_method 'not measured'
_exptl_crystal_description Block
_exptl_crystal_F_000 936
_exptl_crystal_size_max 0.40
_exptl_crystal_size_mid 0.25
_exptl_crystal_size_min 0.20
_refine_diff_density_max 0.571
_refine_diff_density_min -0.196
_refine_diff_density_rms 0.047
_refine_ls_abs_structure_details 'Flack H D (1983), Acta Cryst. A39, 876-881'
_refine_ls_abs_structure_Flack -0.005(10)
_refine_ls_extinction_method none
_refine_ls_goodness_of_fit_ref 1.065
_refine_ls_hydrogen_treatment mixed
_refine_ls_matrix_type full
_refine_ls_number_parameters 266
_refine_ls_number_reflns 3879
_refine_ls_number_restraints 9
_refine_ls_restrained_S_all 1.066
_refine_ls_R_factor_all 0.0247
_refine_ls_R_factor_gt 0.0244
_refine_ls_shift/su_max 0.000
_refine_ls_shift/su_mean 0.000
_refine_ls_structure_factor_coef Fsqd
_refine_ls_weighting_details 'calc w=1/[\s^2^(Fo^2^)+(0.0485P)^2^+0.8663P] where P=(Fo^2^+2Fc^2^)/3'
_refine_ls_weighting_scheme calc
_refine_ls_wR_factor_gt 0.0681
_refine_ls_wR_factor_ref 0.0683
_reflns_number_gt 3830
_reflns_number_total 3879
_reflns_threshold_expression >2sigma(I)
_cod_data_source_file ic050791bsi20050517_045858.cif
_cod_data_source_block FeLA(NCS)2
_cod_depositor_comments
;
The following automatic conversions were performed:
'_symmetry_cell_setting' value 'Monoclinic' changed to 'monoclinic'
according to '/home/saulius/struct/CIF-dictionaries/cif_core.dic'
dictionary named 'cif_core.dic' version 2.4.1 from 2010-06-29.

Automatic conversion script
Id: cif_fix_enum 1527 2010-12-29 10:47:43Z saulius 
;
_cod_database_code 4310044

loop_
_symmetry_equiv_pos_as_xyz
'x, y, z'
'x, -y, z+1/2'
'x+1/2, y+1/2, z'
'x+1/2, -y+1/2, z+1/2'

loop_
_atom_site_label
_atom_site_type_symbol
_atom_site_fract_x
_atom_site_fract_y
_atom_site_fract_z
_atom_site_U_iso_or_equiv
_atom_site_adp_type
_atom_site_occupancy
_atom_site_symmetry_multiplicity
_atom_site_calc_flag
_atom_site_refinement_flags
_atom_site_disorder_assembly
_atom_site_disorder_group
Fe Fe 0.153659(15) 0.655125(17) 0.356410(16) 0.02081(9) Uani 1 1 d . . .
N1 N 0.18149(15) 0.67162(13) 0.21904(17) 0.0281(4) Uani 1 1 d . . .
N2 N 0.02985(14) 0.72716(12) 0.27153(15) 0.0260(4) Uani 1 1 d . . .
N3 N 0.09391(13) 0.66219(12) 0.47842(15) 0.0214(4) Uani 1 1 d . . .
N5 N 0.22717(13) 0.78039(12) 0.42630(14) 0.0235(3) Uani 1 1 d . . .
C1 C 0.2663(2) 0.64309(17) 0.1965(2) 0.0338(5) Uani 1 1 d . . .
H1 H 0.3228 0.6083 0.2521 0.037 Uiso 1 1 calc R . .
C2 C 0.2745(2) 0.66264(18) 0.0949(2) 0.0414(6) Uani 1 1 d . . .
H2 H 0.3358 0.6418 0.0820 0.045 Uiso 1 1 calc R . .
C3 C 0.1929(3) 0.7124(2) 0.0131(2) 0.0475(6) Uani 1 1 d . . .
H3 H 0.1973 0.7262 -0.0567 0.052 Uiso 1 1 calc R . .
C4 C 0.1049(2) 0.7421(2) 0.0338(2) 0.0442(6) Uani 1 1 d . . .
H4 H 0.0474 0.7759 -0.0217 0.049 Uiso 1 1 calc R . .
C5 C 0.10166(19) 0.72160(17) 0.1372(2) 0.0337(5) Uani 1 1 d . . .
C6 C 0.01503(18) 0.75088(17) 0.1719(2) 0.0329(5) Uani 1 1 d . . .
H6 H -0.0472 0.7848 0.1241 0.036 Uiso 1 1 calc R . .
C7 C -0.04457(15) 0.75086(16) 0.32540(19) 0.0292(4) Uani 1 1 d . . .
H7A H -0.1189 0.7465 0.2714 0.032 Uiso 1 1 calc R . .
H7B H -0.0317 0.8203 0.3572 0.032 Uiso 1 1 calc R . .
C8 C -0.02399(15) 0.67172(16) 0.41699(19) 0.0262(4) Uani 1 1 d . . .
H8A H -0.0582 0.6930 0.4686 0.029 Uiso 1 1 calc R . .
H8B H -0.0543 0.6054 0.3843 0.029 Uiso 1 1 calc R . .
C9 C 0.12106(16) 0.57282(15) 0.55621(18) 0.0248(4) Uani 1 1 d . . .
H9A H 0.1419 0.5132 0.5226 0.027 Uiso 1 1 calc R . .
H9B H 0.0604 0.5540 0.5768 0.027 Uiso 1 1 calc R . .
C10 C 0.21424(16) 0.61161(16) 0.65645(18) 0.0289(4) Uani 1 1 d . . .
H10A H 0.2217 0.5723 0.7238 0.032 Uiso 1 1 calc R . .
H10B H 0.2815 0.6070 0.6437 0.032 Uiso 1 1 calc R . .
N4 N 0.18691(15) 0.71830(14) 0.66744(16) 0.0282(4) Uani 1 1 d D . .
H4A H 0.148(3) 0.723(3) 0.704(3) 0.063(11) Uiso 1 1 d D . .
C11 C 0.13565(15) 0.75431(14) 0.55373(17) 0.0235(4) Uani 1 1 d . . .
H11 H 0.0745 0.7991 0.5485 0.026 Uiso 1 1 calc R . .
C12 C 0.21134(15) 0.81314(15) 0.51670(18) 0.0249(4) Uani 1 1 d . . .
C13 C 0.26143(18) 0.89956(17) 0.5742(2) 0.0333(5) Uani 1 1 d . . .
H13 H 0.2485 0.9217 0.6374 0.037 Uiso 1 1 calc R . .
C14 C 0.3304(2) 0.95326(18) 0.5386(2) 0.0415(6) Uani 1 1 d . . .
H14 H 0.3639 1.0135 0.5757 0.046 Uiso 1 1 calc R . .
C15 C 0.3493(2) 0.91750(19) 0.4484(2) 0.0423(6) Uani 1 1 d . . .
H15 H 0.3984 0.9514 0.4242 0.046 Uiso 1 1 calc R . .
C16 C 0.29609(19) 0.83161(17) 0.3929(2) 0.0331(5) Uani 1 1 d . . .
H16 H 0.3085 0.8082 0.3298 0.036 Uiso 1 1 calc R . .
N6 N 0.08135(14) 0.52521(13) 0.30523(16) 0.0266(4) Uani 1 1 d . . .
C17 C 0.03660(15) 0.44841(14) 0.27935(16) 0.0227(4) Uani 1 1 d . . .
S1 S -0.02844(4) 0.34099(4) 0.23953(5) 0.02978(13) Uani 1 1 d . . .
N7 N 0.28577(14) 0.58165(13) 0.43618(16) 0.0284(4) Uani 1 1 d . . .
C18 C 0.36851(18) 0.54346(16) 0.4744(2) 0.0358(5) Uani 1 1 d . . .
S2 S 0.4851(3) 0.4924(3) 0.5100(3) 0.0535(8) Uani 0.55 1 d PU . .
S2' S 0.4867(4) 0.4908(4) 0.5549(3) 0.0603(11) Uani 0.45 1 d PU . .

loop_
_atom_site_aniso_label
_atom_site_aniso_U_11
_atom_site_aniso_U_22
_atom_site_aniso_U_33
_atom_site_aniso_U_23
_atom_site_aniso_U_13
_atom_site_aniso_U_12
Fe 0.01903(13) 0.01838(13) 0.02441(15) -0.00101(10) 0.00751(9) -0.00239(10)
N1 0.0317(10) 0.0234(8) 0.0293(10) -0.0060(7) 0.0118(8) -0.0064(7)
N2 0.0243(8) 0.0218(8) 0.0292(10) -0.0015(6) 0.0069(7) -0.0043(6)
N3 0.0170(8) 0.0209(8) 0.0253(11) -0.0015(6) 0.0069(7) -0.0012(5)
N5 0.0207(8) 0.0216(7) 0.0278(9) 0.0003(6) 0.0088(6) -0.0015(6)
C1 0.0369(11) 0.0322(11) 0.0365(13) -0.0103(9) 0.0187(10) -0.0107(9)
C2 0.0483(15) 0.0411(13) 0.0440(16) -0.0151(10) 0.0279(12) -0.0182(10)
C3 0.0654(17) 0.0514(15) 0.0331(14) -0.0075(11) 0.0269(12) -0.0190(13)
C4 0.0531(15) 0.0477(14) 0.0292(14) 0.0010(10) 0.0126(11) -0.0099(12)
C5 0.0396(12) 0.0325(10) 0.0269(11) -0.0004(8) 0.0100(9) -0.0069(9)
C6 0.0343(11) 0.0302(10) 0.0290(12) 0.0019(8) 0.0059(9) -0.0022(8)
C7 0.0213(9) 0.0283(10) 0.0344(13) 0.0004(8) 0.0063(8) 0.0039(8)
C8 0.0168(9) 0.0291(9) 0.0316(11) -0.0023(8) 0.0077(8) -0.0012(7)
C9 0.0269(9) 0.0236(9) 0.0251(10) 0.0024(7) 0.0110(7) -0.0024(7)
C10 0.0247(10) 0.0326(11) 0.0271(11) 0.0033(8) 0.0071(8) -0.0011(8)
N4 0.0287(9) 0.0311(9) 0.0251(10) -0.0020(7) 0.0104(7) -0.0025(7)
C11 0.0211(8) 0.0222(9) 0.0258(10) -0.0036(7) 0.0074(7) -0.0007(7)
C12 0.0217(8) 0.0216(9) 0.0278(11) 0.0000(7) 0.0054(7) 0.0004(7)
C13 0.0369(11) 0.0252(10) 0.0347(12) -0.0073(8) 0.0100(9) -0.0070(8)
C14 0.0474(13) 0.0290(11) 0.0450(15) -0.0084(10) 0.0141(11) -0.0178(10)
C15 0.0447(13) 0.0377(12) 0.0467(15) -0.0019(10) 0.0198(11) -0.0196(11)
C16 0.0344(11) 0.0323(11) 0.0343(13) -0.0015(8) 0.0148(9) -0.0111(8)
N6 0.0275(9) 0.0273(9) 0.0265(9) -0.0004(7) 0.0117(7) -0.0013(7)
C17 0.0256(9) 0.0217(9) 0.0225(10) -0.0005(7) 0.0110(7) -0.0016(8)
S1 0.0349(3) 0.0243(3) 0.0325(3) -0.00328(19) 0.0154(2) -0.00933(18)
N7 0.0268(9) 0.0282(9) 0.0326(10) -0.0001(7) 0.0140(7) 0.0005(7)
C18 0.0293(11) 0.0231(9) 0.0571(16) -0.0024(9) 0.0188(10) 0.0024(8)
S2 0.0285(7) 0.0398(9) 0.082(2) -0.0028(13) 0.0094(13) 0.0141(5)
S2' 0.0290(9) 0.0437(11) 0.094(3) 0.005(2) 0.0071(19) 0.0136(7)

loop_
_atom_type_symbol
_atom_type_description
_atom_type_scat_dispersion_real
_atom_type_scat_dispersion_imag
_atom_type_scat_source
C C 0.0033 0.0016 'International Tables Vol C Tables 4.2.6.8 and 6.1.1.4'
H H 0.0000 0.0000 'International Tables Vol C Tables 4.2.6.8 and 6.1.1.4'
N N 0.0061 0.0033 'International Tables Vol C Tables 4.2.6.8 and 6.1.1.4'
S S 0.1246 0.1234 'International Tables Vol C Tables 4.2.6.8 and 6.1.1.4'
Fe Fe 0.3463 0.8444 'International Tables Vol C Tables 4.2.6.8 and 6.1.1.4'

loop_
_geom_angle_atom_site_label_1
_geom_angle_atom_site_label_2
_geom_angle_atom_site_label_3
_geom_angle
_geom_angle_site_symmetry_1
_geom_angle_site_symmetry_3
_geom_angle_publ_flag
N2 Fe N7 176.01(8) . . ?
N2 Fe N6 91.00(7) . . ?
N7 Fe N6 89.49(7) . . ?
N2 Fe N5 91.99(7) . . ?
N7 Fe N5 87.98(7) . . ?
N6 Fe N5 172.82(8) . . ?
N2 Fe N1 81.25(8) . . ?
N7 Fe N1 94.78(8) . . ?
N6 Fe N1 91.79(7) . . ?
N5 Fe N1 95.12(7) . . ?
N2 Fe N3 84.46(8) . . ?
N7 Fe N3 99.49(7) . . ?
N6 Fe N3 90.48(7) . . ?
N5 Fe N3 83.32(7) . . ?
N1 Fe N3 165.57(7) . . ?
C1 N1 C5 117.2(2) . . ?
C1 N1 Fe 129.75(19) . . ?
C5 N1 Fe 113.03(16) . . ?
C6 N2 C7 124.25(19) . . ?
C6 N2 Fe 118.90(16) . . ?
C7 N2 Fe 116.85(14) . . ?
C8 N3 C9 111.39(15) . . ?
C8 N3 C11 109.77(15) . . ?
C9 N3 C11 104.55(16) . . ?
C8 N3 Fe 104.35(13) . . ?
C9 N3 Fe 114.82(12) . . ?
C11 N3 Fe 112.04(12) . . ?
C12 N5 C16 118.76(18) . . ?
C12 N5 Fe 116.92(13) . . ?
C16 N5 Fe 124.22(16) . . ?
N1 C1 C2 122.5(3) . . ?
N1 C1 H1 118.7 . . ?
C2 C1 H1 118.7 . . ?
C3 C2 C1 119.4(3) . . ?
C3 C2 H2 120.3 . . ?
C1 C2 H2 120.3 . . ?
C4 C3 C2 119.3(3) . . ?
C4 C3 H3 120.4 . . ?
C2 C3 H3 120.4 . . ?
C3 C4 C5 118.8(3) . . ?
C3 C4 H4 120.6 . . ?
C5 C4 H4 120.6 . . ?
N1 C5 C4 122.8(2) . . ?
N1 C5 C6 112.3(2) . . ?
C4 C5 C6 124.9(2) . . ?
N2 C6 C5 114.5(2) . . ?
N2 C6 H6 122.8 . . ?
C5 C6 H6 122.8 . . ?
N2 C7 C8 105.82(16) . . ?
N2 C7 H7A 110.6 . . ?
C8 C7 H7A 110.6 . . ?
N2 C7 H7B 110.6 . . ?
C8 C7 H7B 110.6 . . ?
H7A C7 H7B 108.7 . . ?
N3 C8 C7 108.45(16) . . ?
N3 C8 H8A 110.0 . . ?
C7 C8 H8A 110.0 . . ?
N3 C8 H8B 110.0 . . ?
C7 C8 H8B 110.0 . . ?
H8A C8 H8B 108.4 . . ?
N3 C9 C10 103.17(16) . . ?
N3 C9 H9A 111.1 . . ?
C10 C9 H9A 111.1 . . ?
N3 C9 H9B 111.1 . . ?
C10 C9 H9B 111.1 . . ?
H9A C9 H9B 109.1 . . ?
N4 C10 C9 104.13(16) . . ?
N4 C10 H10A 110.9 . . ?
C9 C10 H10A 110.9 . . ?
N4 C10 H10B 110.9 . . ?
C9 C10 H10B 110.9 . . ?
H10A C10 H10B 108.9 . . ?
C11 N4 C10 104.64(16) . . ?
C11 N4 H4A 113(3) . . ?
C10 N4 H4A 111(3) . . ?
N4 C11 C12 111.75(16) . . ?
N4 C11 N3 108.25(16) . . ?
C12 C11 N3 109.61(16) . . ?
N4 C11 H11 109.1 . . ?
C12 C11 H11 109.1 . . ?
N3 C11 H11 109.1 . . ?
N5 C12 C13 121.70(19) . . ?
N5 C12 C11 118.06(17) . . ?
C13 C12 C11 120.2(2) . . ?
C14 C13 C12 119.5(2) . . ?
C14 C13 H13 120.2 . . ?
C12 C13 H13 120.2 . . ?
C15 C14 C13 118.6(2) . . ?
C15 C14 H14 120.7 . . ?
C13 C14 H14 120.7 . . ?
C14 C15 C16 119.6(2) . . ?
C14 C15 H15 120.2 . . ?
C16 C15 H15 120.2 . . ?
N5 C16 C15 121.8(2) . . ?
N5 C16 H16 119.1 . . ?
C15 C16 H16 119.1 . . ?
C17 N6 Fe 176.46(16) . . ?
N6 C17 S1 178.52(19) . . ?
C18 N7 Fe 171.76(19) . . ?
N7 C18 S2 171.5(3) . . ?
N7 C18 S2' 168.6(3) . . ?
S2 C18 S2' 19.86(17) . . ?
S2' S2 C18 87.9(8) . . ?
S2 S2' C18 72.2(8) . . ?

loop_
_geom_bond_atom_site_label_1
_geom_bond_atom_site_label_2
_geom_bond_distance
_geom_bond_site_symmetry_2
_geom_bond_publ_flag
Fe N2 1.8820(18) . ?
Fe N7 1.9554(18) . ?
Fe N6 1.9579(17) . ?
Fe N5 1.9627(16) . ?
Fe N1 1.974(2) . ?
Fe N3 2.0401(19) . ?
N1 C1 1.345(3) . ?
N1 C5 1.367(3) . ?
N2 C6 1.273(3) . ?
N2 C7 1.465(3) . ?
N3 C8 1.501(2) . ?
N3 C9 1.503(2) . ?
N3 C11 1.526(2) . ?
N5 C12 1.344(3) . ?
N5 C16 1.352(3) . ?
C1 C2 1.393(4) . ?
C1 H1 0.9500 . ?
C2 C3 1.377(4) . ?
C2 H2 0.9500 . ?
C3 C4 1.377(4) . ?
C3 H3 0.9500 . ?
C4 C5 1.389(4) . ?
C4 H4 0.9500 . ?
C5 C6 1.463(3) . ?
C6 H6 0.9500 . ?
C7 C8 1.526(3) . ?
C7 H7A 0.9900 . ?
C7 H7B 0.9900 . ?
C8 H8A 0.9900 . ?
C8 H8B 0.9900 . ?
C9 C10 1.522(3) . ?
C9 H9A 0.9900 . ?
C9 H9B 0.9900 . ?
C10 N4 1.472(3) . ?
C10 H10A 0.9900 . ?
C10 H10B 0.9900 . ?
N4 C11 1.456(3) . ?
N4 H4A 0.836(18) . ?
C11 C12 1.504(3) . ?
C11 H11 1.0000 . ?
C12 C13 1.389(3) . ?
C13 C14 1.385(3) . ?
C13 H13 0.9500 . ?
C14 C15 1.376(4) . ?
C14 H14 0.9500 . ?
C15 C16 1.387(3) . ?
C15 H15 0.9500 . ?
C16 H16 0.9500 . ?
N6 C17 1.161(3) . ?
C17 S1 1.6428(19) . ?
N7 C18 1.158(3) . ?
C18 S2 1.618(4) . ?
C18 S2' 1.698(5) . ?
S2 S2' 0.577(5) . ?

loop_
_geom_hbond_atom_site_label_D
_geom_hbond_atom_site_label_H
_geom_hbond_atom_site_label_A
_geom_hbond_distance_DH
_geom_hbond_distance_HA
_geom_hbond_distance_DA
_geom_hbond_angle_DHA
_geom_hbond_site_symmetry_A
N4 H4A S1 0.836(18) 2.74(3) 3.482(2) 149(3) 2_565
